data_4118866
loop_
_publ_author_name
'Daniel Best'
'Szymon Kujawa'
'Hon Wai Lam'

_publ_section_title
;
 Diastereo- and Enantioselective Pd(II)-Catalyzed Additions of
 2-Alkylazaarenes to N-Boc Imines and Nitroalkenes
;
_journal_name_full 'Journal of the American Chemical Society'
_journal_page_first 18193
_journal_page_last 18196
_journal_paper_doi 10.1021/ja3083494
_journal_volume 134
_journal_year 2012
_chemical_absolute_configuration ad
_chemical_formula_moiety 'C25 H27 N3 O4'
_chemical_formula_sum 'C25 H27 N3 O4'
_chemical_formula_weight 433.50
_chemical_name_systematic
;
 ?
;
_space_group_IT_number 1
_symmetry_cell_setting triclinic
_symmetry_space_group_name_Hall 'P 1'
_symmetry_space_group_name_H-M 'P 1'
_atom_sites_solution_hydrogens difmap
_atom_sites_solution_primary direct
_atom_sites_solution_secondary difmap
_audit_creation_method SHELXL-97
_cell_angle_alpha 97.848(3)
_cell_angle_beta 100.309(3)
_cell_angle_gamma 90.160(3)
_cell_formula_units_Z 1
_cell_length_a 5.54059(16)
_cell_length_b 10.0757(4)
_cell_length_c 10.3999(4)
_cell_measurement_reflns_used 18800
_cell_measurement_temperature 120(2)
_cell_measurement_theta_max 74.1111
_cell_measurement_theta_min 4.3600
_cell_volume 565.63(4)
_computing_cell_refinement 'CrysAlisPro (Agilent Technologies, 2011)'
_computing_data_collection 'CrysAlisPro (Agilent Technologies, 2011)'
_computing_data_reduction 'CrysAlisPro (Agilent Technologies, 2011)'
_computing_molecular_graphics 'ORTEP3 for Windows (Farrugia, 1997)'
_computing_publication_material 'SHELXTL (Sheldrick, 2008) and local programs'
_computing_structure_refinement 'SHELXTL (Sheldrick, 2008)'
_computing_structure_solution 'SHELXTL (Sheldrick, 2008)'
_diffrn_ambient_temperature 120(2)
_diffrn_detector_area_resol_mean 10.3147
_diffrn_measured_fraction_theta_full 0.987
_diffrn_measured_fraction_theta_max 0.987
_diffrn_measurement_device_type 'Agilent Technologies SuperNova'
_diffrn_measurement_method '\w scans'
_diffrn_radiation_monochromator 'mirror optics'
_diffrn_radiation_source microsource
_diffrn_radiation_type CuK\a
_diffrn_radiation_wavelength 1.54184
_diffrn_reflns_av_R_equivalents 0.0298
_diffrn_reflns_av_sigmaI/netI 0.0159
_diffrn_reflns_limit_h_max 6
_diffrn_reflns_limit_h_min -6
_diffrn_reflns_limit_k_max 12
_diffrn_reflns_limit_k_min -12
_diffrn_reflns_limit_l_max 12
_diffrn_reflns_limit_l_min -12
_diffrn_reflns_number 28921
_diffrn_reflns_theta_full 74.28
_diffrn_reflns_theta_max 74.28
_diffrn_reflns_theta_min 4.36
_exptl_absorpt_coefficient_mu 0.707
_exptl_absorpt_correction_T_max 0.9670
_exptl_absorpt_correction_T_min 0.7974
_exptl_absorpt_correction_type gaussian
_exptl_absorpt_process_details
;
CrysAlisPro, Agilent Technologies,
Version 1.171.35.19 (release 27-10-2011 CrysAlis171 .NET)
(compiled Oct 27 2011,15:02:11)
numerical absorption correction based on gaussian integration over
   a multifaceted crystal model
;
_exptl_crystal_colour colourless
_exptl_crystal_density_diffrn 1.273
_exptl_crystal_description plate
_exptl_crystal_F_000 230
_exptl_crystal_size_max 0.34
_exptl_crystal_size_mid 0.18
_exptl_crystal_size_min 0.05
_refine_diff_density_max 0.132
_refine_diff_density_min -0.149
_refine_diff_density_rms 0.029
_refine_ls_abs_structure_details 'Flack H D (1983), Acta Cryst. A39, 876-881; 2020 Friedel pairs'
_refine_ls_abs_structure_Flack 0.08(13)
_refine_ls_extinction_coef 0.0046(10)
_refine_ls_extinction_expression Fc^*^=kFc[1+0.001xFc^2^\l^3^/sin(2\q)]^-1/4^
_refine_ls_extinction_method SHELXL
_refine_ls_goodness_of_fit_ref 1.079
_refine_ls_hydrogen_treatment refall
_refine_ls_matrix_type full
_refine_ls_number_parameters 399
_refine_ls_number_reflns 4291
_refine_ls_number_restraints 3
_refine_ls_restrained_S_all 1.079
_refine_ls_R_factor_all 0.0303
_refine_ls_R_factor_gt 0.0298
_refine_ls_shift/su_max 0.000
_refine_ls_shift/su_mean 0.000
_refine_ls_structure_factor_coef Fsqd
_refine_ls_weighting_details 'calc w=1/[\s^2^(Fo^2^)+(0.0557P)^2^+0.0706P] where P=(Fo^2^+2Fc^2^)/3'
_refine_ls_weighting_scheme calc
_refine_ls_wR_factor_gt 0.0846
_refine_ls_wR_factor_ref 0.0852
_reflns_number_gt 4213
_reflns_number_total 4291
_reflns_threshold_expression I>2\s(I)
_cod_data_source_file ja3083494_si_002.cif
_cod_data_source_block hl2016
_cod_database_code 4118866

loop_
_symmetry_equiv_pos_as_xyz
'x, y, z'

loop_
_atom_site_label
_atom_site_type_symbol
_atom_site_fract_x
_atom_site_fract_y
_atom_site_fract_z
_atom_site_U_iso_or_equiv
_atom_site_adp_type
_atom_site_occupancy
_atom_site_symmetry_multiplicity
_atom_site_calc_flag
O1 O -0.62563(19) 0.13633(10) 0.10093(10) 0.0265(2) Uani 1 1 d
O2 O -0.4273(2) 0.10369(11) -0.07415(10) 0.0279(2) Uani 1 1 d
O3 O -0.4521(3) 0.76982(14) 0.08137(15) 0.0516(4) Uani 1 1 d
O4 O -0.1344(3) 0.75670(13) -0.01390(13) 0.0467(3) Uani 1 1 d
N1 N -0.2096(2) 0.13182(12) 0.12739(11) 0.0241(3) Uani 1 1 d
H1N H -0.086(4) 0.1123(17) 0.0873(18) 0.021(4) Uiso 1 1 d
N2 N -0.2445(2) 0.45560(12) 0.27720(12) 0.0266(3) Uani 1 1 d
N3 N -0.2621(3) 0.71771(14) 0.05892(14) 0.0356(3) Uani 1 1 d
C1 C -0.4375(3) 0.12391(13) 0.05495(13) 0.0220(3) Uani 1 1 d
C2 C -0.1678(3) 0.15462(13) 0.27086(13) 0.0212(3) Uani 1 1 d
H2 H -0.325(3) 0.1808(16) 0.2937(16) 0.014(4) Uiso 1 1 d
C3 C 0.0213(3) 0.27152(13) 0.32571(13) 0.0222(3) Uani 1 1 d
H3 H 0.187(4) 0.2428(17) 0.3080(17) 0.021(4) Uiso 1 1 d
C4 C 0.0264(3) 0.30764(13) 0.47488(13) 0.0231(3) Uani 1 1 d
H4A H -0.144(4) 0.3257(17) 0.4877(17) 0.022(4) Uiso 1 1 d
H4B H 0.076(4) 0.227(2) 0.517(2) 0.032(5) Uiso 1 1 d
C5 C -0.6530(3) 0.08166(15) -0.17463(14) 0.0265(3) Uani 1 1 d
C6 C -0.8093(4) 0.20514(17) -0.16912(17) 0.0346(4) Uani 1 1 d
H6A H -0.947(4) 0.195(2) -0.246(2) 0.042(5) Uiso 1 1 d
H6B H -0.891(4) 0.215(2) -0.085(2) 0.043(6) Uiso 1 1 d
H6C H -0.697(4) 0.288(2) -0.173(2) 0.050(6) Uiso 1 1 d
C7 C -0.5517(4) 0.0610(2) -0.30219(16) 0.0389(4) Uani 1 1 d
H7A H -0.679(4) 0.042(2) -0.378(2) 0.045(6) Uiso 1 1 d
H7B H -0.454(5) -0.021(3) -0.306(3) 0.059(7) Uiso 1 1 d
H7C H -0.469(4) 0.146(2) -0.314(2) 0.048(6) Uiso 1 1 d
C8 C -0.7900(4) -0.04300(17) -0.15745(17) 0.0378(4) Uani 1 1 d
H8B H -0.860(5) -0.033(2) -0.075(2) 0.049(6) Uiso 1 1 d
H8C H -0.672(5) -0.119(3) -0.156(3) 0.067(8) Uiso 1 1 d
H8A H -0.917(5) -0.065(3) -0.235(3) 0.058(7) Uiso 1 1 d
C9 C -0.0931(3) 0.02728(13) 0.32982(13) 0.0221(3) Uani 1 1 d
C10 C -0.2226(3) -0.01737(14) 0.41893(14) 0.0250(3) Uani 1 1 d
H10 H -0.361(4) 0.030(2) 0.441(2) 0.034(5) Uiso 1 1 d
C11 C -0.1546(3) -0.13315(15) 0.47492(14) 0.0283(3) Uani 1 1 d
H11 H -0.247(4) -0.162(2) 0.539(2) 0.041(5) Uiso 1 1 d
C12 C 0.0429(3) -0.20449(14) 0.44178(15) 0.0287(3) Uani 1 1 d
H12 H 0.096(3) -0.2884(19) 0.4783(18) 0.024(4) Uiso 1 1 d
C13 C 0.1739(3) -0.16056(15) 0.35279(16) 0.0290(3) Uani 1 1 d
H13 H 0.317(4) -0.2125(19) 0.3281(19) 0.030(5) Uiso 1 1 d
C14 C 0.1063(3) -0.04478(14) 0.29670(14) 0.0259(3) Uani 1 1 d
H14 H 0.201(4) -0.018(2) 0.2329(19) 0.031(5) Uiso 1 1 d
C15 C -0.0458(3) 0.38981(13) 0.25191(13) 0.0222(3) Uani 1 1 d
C16 C 0.0919(3) 0.42477(15) 0.16097(14) 0.0277(3) Uani 1 1 d
H16 H 0.231(4) 0.371(2) 0.142(2) 0.037(5) Uiso 1 1 d
C17 C 0.0230(3) 0.53310(16) 0.09458(15) 0.0310(3) Uani 1 1 d
H17 H 0.114(4) 0.561(2) 0.029(2) 0.040(5) Uiso 1 1 d
C18 C -0.1807(3) 0.60026(14) 0.12305(15) 0.0274(3) Uani 1 1 d
C19 C -0.3110(3) 0.56025(15) 0.21337(15) 0.0286(3) Uani 1 1 d
H19 H -0.458(4) 0.607(2) 0.2291(19) 0.032(5) Uiso 1 1 d
C20 C 0.1944(3) 0.42356(13) 0.54635(13) 0.0223(3) Uani 1 1 d
C21 C 0.1491(3) 0.49077(14) 0.66615(14) 0.0254(3) Uani 1 1 d
H21 H 0.006(4) 0.4671(19) 0.7057(19) 0.030(5) Uiso 1 1 d
C22 C 0.3050(3) 0.59469(15) 0.73700(15) 0.0308(3) Uani 1 1 d
H22 H 0.262(4) 0.637(2) 0.822(2) 0.037(5) Uiso 1 1 d
C23 C 0.5072(3) 0.63350(15) 0.68908(16) 0.0323(3) Uani 1 1 d
H23 H 0.625(4) 0.706(2) 0.743(2) 0.041(5) Uiso 1 1 d
C24 C 0.5524(3) 0.56844(14) 0.56947(16) 0.0291(3) Uani 1 1 d
H24 H 0.695(4) 0.592(2) 0.533(2) 0.032(5) Uiso 1 1 d
C25 C 0.3977(3) 0.46415(14) 0.49893(14) 0.0248(3) Uani 1 1 d
H25 H 0.433(3) 0.4222(18) 0.4174(18) 0.021(4) Uiso 1 1 d

loop_
_atom_site_aniso_label
_atom_site_aniso_U_11
_atom_site_aniso_U_22
_atom_site_aniso_U_33
_atom_site_aniso_U_23
_atom_site_aniso_U_13
_atom_site_aniso_U_12
O1 0.0260(6) 0.0314(5) 0.0227(5) 0.0051(4) 0.0049(4) 0.0034(4)
O2 0.0261(6) 0.0380(6) 0.0195(4) 0.0039(4) 0.0035(4) 0.0024(4)
O3 0.0470(8) 0.0435(7) 0.0675(10) 0.0275(7) 0.0038(7) 0.0145(6)
O4 0.0585(9) 0.0411(7) 0.0431(7) 0.0245(6) 0.0017(6) -0.0052(6)
N1 0.0239(7) 0.0285(6) 0.0205(6) 0.0031(4) 0.0061(5) 0.0015(5)
N2 0.0275(7) 0.0257(6) 0.0283(6) 0.0075(5) 0.0065(5) 0.0033(5)
N3 0.0434(9) 0.0289(6) 0.0321(7) 0.0121(5) -0.0054(6) -0.0010(6)
C1 0.0270(8) 0.0191(6) 0.0205(6) 0.0045(5) 0.0046(5) 0.0012(5)
C2 0.0220(7) 0.0232(6) 0.0191(6) 0.0044(5) 0.0045(5) 0.0020(5)
C3 0.0236(8) 0.0208(6) 0.0226(6) 0.0052(5) 0.0037(5) 0.0012(5)
C4 0.0270(8) 0.0221(6) 0.0207(6) 0.0048(5) 0.0043(5) 0.0004(6)
C5 0.0297(8) 0.0287(7) 0.0194(6) 0.0032(5) 0.0005(5) 0.0037(6)
C6 0.0405(10) 0.0350(8) 0.0296(7) 0.0118(6) 0.0041(7) 0.0116(7)
C7 0.0398(10) 0.0540(11) 0.0210(7) 0.0021(6) 0.0032(7) 0.0040(8)
C8 0.0480(11) 0.0309(8) 0.0307(8) 0.0023(6) -0.0015(7) -0.0054(7)
C9 0.0235(8) 0.0204(6) 0.0212(6) 0.0019(5) 0.0017(5) -0.0014(5)
C10 0.0267(8) 0.0246(7) 0.0239(6) 0.0029(5) 0.0056(6) 0.0004(6)
C11 0.0348(9) 0.0240(7) 0.0269(7) 0.0069(5) 0.0056(6) -0.0030(6)
C12 0.0326(9) 0.0207(6) 0.0309(7) 0.0056(6) -0.0009(6) -0.0003(6)
C13 0.0271(8) 0.0242(7) 0.0343(7) 0.0015(5) 0.0042(6) 0.0035(6)
C14 0.0274(8) 0.0238(7) 0.0271(7) 0.0034(5) 0.0070(6) -0.0004(5)
C15 0.0239(8) 0.0213(6) 0.0206(6) 0.0026(5) 0.0018(5) -0.0007(5)
C16 0.0275(8) 0.0296(7) 0.0277(7) 0.0068(6) 0.0071(6) 0.0020(6)
C17 0.0341(9) 0.0352(8) 0.0258(7) 0.0109(6) 0.0061(6) -0.0020(7)
C18 0.0321(8) 0.0228(6) 0.0256(7) 0.0073(5) -0.0025(6) -0.0016(6)
C19 0.0283(9) 0.0252(7) 0.0322(7) 0.0059(6) 0.0041(6) 0.0042(6)
C20 0.0259(8) 0.0190(6) 0.0222(6) 0.0064(5) 0.0020(5) 0.0045(5)
C21 0.0313(8) 0.0233(6) 0.0230(7) 0.0059(5) 0.0063(6) 0.0019(5)
C22 0.0438(10) 0.0235(7) 0.0241(7) 0.0021(5) 0.0042(6) 0.0016(6)
C23 0.0390(9) 0.0232(7) 0.0321(8) 0.0043(6) -0.0008(7) -0.0018(6)
C24 0.0260(8) 0.0251(7) 0.0359(8) 0.0071(6) 0.0030(6) 0.0002(6)
C25 0.0260(8) 0.0234(6) 0.0251(7) 0.0037(5) 0.0042(6) 0.0040(5)

loop_
_atom_type_symbol
_atom_type_description
_atom_type_scat_dispersion_real
_atom_type_scat_dispersion_imag
_atom_type_scat_source
C C 0.0181 0.0091 'International Tables Vol C Tables 4.2.6.8 and 6.1.1.4'
H H 0.0000 0.0000 'International Tables Vol C Tables 4.2.6.8 and 6.1.1.4'
N N 0.0311 0.0180 'International Tables Vol C Tables 4.2.6.8 and 6.1.1.4'
O O 0.0492 0.0322 'International Tables Vol C Tables 4.2.6.8 and 6.1.1.4'

loop_
_geom_angle_atom_site_label_1
_geom_angle_atom_site_label_2
_geom_angle_atom_site_label_3
_geom_angle
C1 O2 C5 120.94(12)
H1N N1 C1 118.6(12)
H1N N1 C2 119.2(12)
C1 N1 C2 121.61(13)
C15 N2 C19 118.13(13)
O3 N3 O4 124.36(14)
O3 N3 C18 118.14(14)
O4 N3 C18 117.49(15)
O1 C1 O2 125.25(13)
O1 C1 N1 124.51(12)
O2 C1 N1 110.23(12)
N1 C2 H2 105.4(10)
N1 C2 C3 110.82(11)
N1 C2 C9 111.80(11)
H2 C2 C3 108.5(9)
H2 C2 C9 108.1(9)
C3 C2 C9 111.89(11)
C2 C3 H3 109.0(10)
C2 C3 C4 108.82(11)
C2 C3 C15 109.56(11)
H3 C3 C4 110.8(10)
H3 C3 C15 106.6(10)
C4 C3 C15 112.01(11)
C3 C4 H4A 107.7(10)
C3 C4 H4B 107.7(11)
C3 C4 C20 116.96(12)
H4A C4 H4B 106.6(15)
H4A C4 C20 109.5(10)
H4B C4 C20 107.9(12)
O2 C5 C6 110.42(12)
O2 C5 C7 102.05(13)
O2 C5 C8 109.94(12)
C6 C5 C7 110.48(13)
C6 C5 C8 112.55(15)
C7 C5 C8 110.91(14)
C5 C6 H6A 109.6(13)
C5 C6 H6B 110.7(13)
C5 C6 H6C 107.7(13)
H6A C6 H6B 106.0(17)
H6A C6 H6C 110.0(18)
H6B C6 H6C 112.8(18)
C5 C7 H7A 112.0(14)
C5 C7 H7B 110.1(15)
C5 C7 H7C 109.8(13)
H7A C7 H7B 103(2)
H7A C7 H7C 104.9(19)
H7B C7 H7C 117(2)
C5 C8 H8B 112.9(14)
C5 C8 H8C 108.0(16)
C5 C8 H8A 107.6(16)
H8B C8 H8C 109(2)
H8B C8 H8A 111(2)
H8C C8 H8A 107(2)
C2 C9 C10 119.97(13)
C2 C9 C14 120.84(12)
C10 C9 C14 119.18(13)
C9 C10 H10 120.0(12)
C9 C10 C11 120.62(14)
H10 C10 C11 119.4(12)
C10 C11 H11 119.5(13)
C10 C11 C12 120.07(14)
H11 C11 C12 120.4(13)
C11 C12 H12 122.6(10)
C11 C12 C13 119.74(13)
H12 C12 C13 117.7(10)
C12 C13 H13 119.9(11)
C12 C13 C14 120.30(14)
H13 C13 C14 119.8(11)
C9 C14 C13 120.08(14)
C9 C14 H14 121.8(12)
C13 C14 H14 118.1(12)
N2 C15 C3 116.25(12)
N2 C15 C16 122.65(13)
C3 C15 C16 121.10(13)
C15 C16 H16 120.1(12)
C15 C16 C17 119.28(15)
H16 C16 C17 120.6(12)
C16 C17 H17 122.1(13)
C16 C17 C18 117.12(14)
H17 C17 C18 120.8(13)
N3 C18 C17 120.33(15)
N3 C18 C19 118.69(15)
C17 C18 C19 120.98(13)
N2 C19 C18 121.83(14)
N2 C19 H19 118.5(12)
C18 C19 H19 119.6(12)
C4 C20 C21 119.43(13)
C4 C20 C25 122.32(12)
C21 C20 C25 118.23(13)
C20 C21 H21 122.4(11)
C20 C21 C22 120.99(14)
H21 C21 C22 116.6(11)
C21 C22 H22 116.4(12)
C21 C22 C23 120.16(14)
H22 C22 C23 123.4(12)
C22 C23 H23 120.1(12)
C22 C23 C24 119.33(14)
H23 C23 C24 120.5(12)
C23 C24 H24 121.8(12)
C23 C24 C25 120.60(15)
H24 C24 C25 117.6(12)
C20 C25 C24 120.68(14)
C20 C25 H25 120.9(11)
C24 C25 H25 118.4(11)

loop_
_geom_bond_atom_site_label_1
_geom_bond_atom_site_label_2
_geom_bond_distance
O1 C1 1.2222(18)
O2 C1 1.3416(17)
O2 C5 1.4741(18)
O3 N3 1.223(2)
O4 N3 1.225(2)
N1 H1N 0.87(2)
N1 C1 1.346(2)
N1 C2 1.4543(17)
N2 C15 1.3346(19)
N2 C19 1.3394(19)
N3 C18 1.4695(18)
C2 H2 0.970(18)
C2 C3 1.5511(18)
C2 C9 1.5233(18)
C3 H3 1.006(19)
C3 C4 1.5395(18)
C3 C15 1.5159(18)
C4 H4A 0.989(19)
C4 H4B 0.99(2)
C4 C20 1.5142(19)
C5 C6 1.518(2)
C5 C7 1.520(2)
C5 C8 1.513(2)
C6 H6A 1.00(2)
C6 H6B 1.05(2)
C6 H6C 1.05(2)
C7 H7A 0.96(3)
C7 H7B 0.99(3)
C7 H7C 1.00(2)
C8 H8B 1.00(2)
C8 H8C 1.01(3)
C8 H8A 0.97(3)
C9 C10 1.388(2)
C9 C14 1.392(2)
C10 H10 0.95(2)
C10 C11 1.397(2)
C11 H11 0.98(2)
C11 C12 1.380(2)
C12 H12 0.996(19)
C12 C13 1.389(2)
C13 H13 1.00(2)
C13 C14 1.397(2)
C14 H14 0.98(2)
C15 C16 1.396(2)
C16 H16 0.98(2)
C16 C17 1.389(2)
C17 H17 0.99(2)
C17 C18 1.374(2)
C18 C19 1.382(2)
C19 H19 0.97(2)
C20 C21 1.3987(19)
C20 C25 1.389(2)
C21 H21 1.00(2)
C21 C22 1.393(2)
C22 H22 0.99(2)
C22 C23 1.381(3)
C23 H23 1.01(2)
C23 C24 1.389(2)
C24 H24 0.98(2)
C24 C25 1.391(2)
C25 H25 0.949(18)

loop_
_geom_hbond_atom_site_label_D
_geom_hbond_atom_site_label_H
_geom_hbond_atom_site_label_A
_geom_hbond_distance_DH
_geom_hbond_distance_HA
_geom_hbond_distance_DA
_geom_hbond_angle_DHA
_geom_hbond_site_symmetry_A
N1 H1N O1 0.87(2) 2.54(2) 3.2968(17) 145.8(15) 1_655

loop_
_geom_torsion_atom_site_label_1
_geom_torsion_atom_site_label_2
_geom_torsion_atom_site_label_3
_geom_torsion_atom_site_label_4
_geom_torsion
C5 O2 C1 O1 -5.9(2)
C5 O2 C1 N1 175.55(11)
C2 N1 C1 O1 0.9(2)
C2 N1 C1 O2 179.48(11)
C1 N1 C2 C3 -129.44(13)
C1 N1 C2 C9 104.98(15)
N1 C2 C3 C4 170.43(12)
N1 C2 C3 C15 47.66(15)
C9 C2 C3 C4 -64.05(15)
C9 C2 C3 C15 173.18(12)
C2 C3 C4 C20 -177.94(12)
C15 C3 C4 C20 -56.66(16)
C1 O2 C5 C6 63.74(16)
C1 O2 C5 C7 -178.79(13)
C1 O2 C5 C8 -61.04(17)
N1 C2 C9 C10 -126.03(14)
N1 C2 C9 C14 54.71(17)
C3 C2 C9 C10 108.99(14)
C3 C2 C9 C14 -70.27(16)
C2 C9 C10 C11 -179.30(12)
C14 C9 C10 C11 0.0(2)
C9 C10 C11 C12 -0.1(2)
C10 C11 C12 C13 0.1(2)
C11 C12 C13 C14 -0.1(2)
C2 C9 C14 C13 179.32(13)
C10 C9 C14 C13 0.1(2)
C12 C13 C14 C9 0.0(2)
C19 N2 C15 C3 -179.57(12)
C19 N2 C15 C16 -0.9(2)
C2 C3 C15 N2 71.39(15)
C2 C3 C15 C16 -107.34(15)
C4 C3 C15 N2 -49.46(16)
C4 C3 C15 C16 131.80(14)
N2 C15 C16 C17 0.8(2)
C3 C15 C16 C17 179.42(13)
C15 C16 C17 C18 -0.1(2)
C16 C17 C18 N3 178.70(13)
C16 C17 C18 C19 -0.4(2)
O3 N3 C18 C17 175.90(15)
O3 N3 C18 C19 -4.9(2)
O4 N3 C18 C17 -4.0(2)
O4 N3 C18 C19 175.18(14)
C15 N2 C19 C18 0.3(2)
N3 C18 C19 N2 -178.79(13)
C17 C18 C19 N2 0.4(2)
C3 C4 C20 C21 158.08(13)
C3 C4 C20 C25 -23.62(18)
C4 C20 C21 C22 177.65(13)
C25 C20 C21 C22 -0.7(2)
C20 C21 C22 C23 0.4(2)
C21 C22 C23 C24 0.3(2)
C22 C23 C24 C25 -0.7(2)
C4 C20 C25 C24 -177.96(13)
C21 C20 C25 C24 0.36(19)
C23 C24 C25 C20 0.4(2)
